data_7713001
loop_
_publ_author_name
'Wannipurage, Duleeka'
'D'Aniello, Sara'
'Pappalardo, Daniela'
'Kulathungage, Lakshani Wathsala'
'Ward, Cassandra L.'
'Anderson, Danni P.'
'Groysman, Stanislav'
'Mazzeo, Mina'

_publ_section_title
;
 Simple magnesium alkoxides: synthesis, molecular structure, and catalytic
 behaviour in the ring-opening polymerization of lactide and macrolactones
 and for copolymerization of maleic anhydride and propylene oxide
;
_journal_name_full 'Dalton Transactions'
_journal_paper_doi 10.1039/D3DT00785E
_journal_year 2023
_chemical_formula_moiety 'C21 H30 O'
_chemical_formula_sum 'C21 H30 O'
_chemical_formula_weight 298.45
_space_group_crystal_system orthorhombic
_space_group_IT_number 33
_space_group_name_Hall 'P 2c -2n'
_space_group_name_H-M_alt 'P n a 21'
_atom_sites_solution_hydrogens mixed
_atom_sites_solution_primary dual
_audit_creation_date 2022-04-12
_audit_creation_method
;
Olex2 1.5
(compiled 2021.12.09 svn.r5202d8cf for OlexSys, GUI svn.r6439)
;
_audit_update_record
;
2022-09-10 deposited with the CCDC.	2023-04-20 downloaded from the CCDC.
;
_cell_angle_alpha 90
_cell_angle_beta 90
_cell_angle_gamma 90
_cell_formula_units_Z 4
_cell_length_a 9.3463(5)
_cell_length_b 13.8584(7)
_cell_length_c 12.5331(6)
_cell_measurement_reflns_used 2697
_cell_measurement_temperature 100.10
_cell_measurement_theta_max 26.37
_cell_measurement_theta_min 2.19
_cell_volume 1623.35(14)
_computing_molecular_graphics 'Olex2 1.5 (Dolomanov et al., 2009)'
_computing_publication_material 'Olex2 1.5 (Dolomanov et al., 2009)'
_computing_structure_refinement 'SHELXL 2018/3 (Sheldrick, 2015)'
_computing_structure_solution 'SHELXT 2018/2 (Sheldrick, 2018)'
_diffrn_ambient_temperature 100.10
_diffrn_measured_fraction_theta_full 1.000
_diffrn_measured_fraction_theta_max 0.999
_diffrn_measurement_device '\k-geometry diffractometer'
_diffrn_measurement_device_type 'Bruker APEX-II CCD'
_diffrn_radiation_monochromator graphite
_diffrn_radiation_type MoK\a
_diffrn_radiation_wavelength 0.71073
_diffrn_reflns_av_R_equivalents 0.1484
_diffrn_reflns_av_unetI/netI 0.0672
_diffrn_reflns_Laue_measured_fraction_full 1.000
_diffrn_reflns_Laue_measured_fraction_max 0.999
_diffrn_reflns_limit_h_max 11
_diffrn_reflns_limit_h_min -11
_diffrn_reflns_limit_k_max 17
_diffrn_reflns_limit_k_min -15
_diffrn_reflns_limit_l_max 14
_diffrn_reflns_limit_l_min -15
_diffrn_reflns_number 25270
_diffrn_reflns_point_group_measured_fraction_full 0.979
_diffrn_reflns_point_group_measured_fraction_max 0.961
_diffrn_reflns_theta_full 25.242
_diffrn_reflns_theta_max 26.371
_diffrn_reflns_theta_min 2.191
_exptl_absorpt_coefficient_mu 0.072
_exptl_absorpt_correction_T_max 0.9914
_exptl_absorpt_correction_T_min 0.9893
_exptl_absorpt_correction_type multi-scan
_exptl_absorpt_process_details
;
SADABS 2016/2: Krause, L., Herbst-Irmer, R., Sheldrick G.M. & Stalke D.,
 J. Appl. Cryst. 48 (2015) 3-10
;
_exptl_crystal_colour colourless
_exptl_crystal_colour_primary colourless
_exptl_crystal_density_diffrn 1.221
_exptl_crystal_description block
_exptl_crystal_F_000 656
_exptl_crystal_size_max 0.15
_exptl_crystal_size_mid 0.15
_exptl_crystal_size_min 0.12
_refine_diff_density_max 0.189
_refine_diff_density_min -0.227
_refine_diff_density_rms 0.051
_refine_ls_abs_structure_details
;
 Flack x determined using 971 quotients [(I+)-(I-)]/[(I+)+(I-)]
 (Parsons, Flack and Wagner, Acta Cryst. B69 (2013) 249-259).
;
_refine_ls_abs_structure_Flack 0.5(10)
_refine_ls_extinction_method none
_refine_ls_goodness_of_fit_ref 1.059
_refine_ls_hydrogen_treatment mixed
_refine_ls_matrix_type full
_refine_ls_number_parameters 205
_refine_ls_number_reflns 3189
_refine_ls_number_restraints 1
_refine_ls_restrained_S_all 1.059
_refine_ls_R_factor_all 0.0728
_refine_ls_R_factor_gt 0.0604
_refine_ls_shift/su_max 0.000
_refine_ls_shift/su_mean 0.000
_refine_ls_structure_factor_coef Fsqd
_refine_ls_weighting_details 'w=1/[\s^2^(Fo^2^)+(0.0313P)^2^+0.6614P] where P=(Fo^2^+2Fc^2^)/3'
_refine_ls_weighting_scheme calc
_refine_ls_wR_factor_gt 0.0933
_refine_ls_wR_factor_ref 0.0976
_reflns_Friedel_coverage 0.837
_reflns_Friedel_fraction_full 0.956
_reflns_Friedel_fraction_max 0.919
_reflns_number_gt 2697
_reflns_number_total 3189
_reflns_threshold_expression 'I > 2\s(I)'
_cod_data_source_file d3dt00785e2.cif
_cod_data_source_block sg799
_cod_database_code 7713001
_shelx_shelxl_version_number 2018/3
_shelx_space_group_comment
;
The symmetry employed for this shelxl refinement is uniquely defined
by the following loop, which should always be used as a source of
symmetry information in preference to the above space-group names.
They are only intended as comments.
;
_shelx_estimated_absorpt_t_max 0.991
_shelx_estimated_absorpt_t_min 0.989
_olex2_refinement_description
;
1. Fixed Uiso
 At 1.2 times of:
  All C(H) groups, All C(H,H) groups, All O(H) groups
 At 1.5 times of:
  All C(H,H,H) groups
2.a Ternary CH refined with riding coordinates:
 C8(H8), C11(H11), C13(H13)
2.b Secondary CH2 refined with riding coordinates:
 C21(H21A,H21B), C9(H9A,H9B), C7(H7A,H7B), C10(H10A,H10B), C14(H14A,H14B),
 C12(H12A,H12B)
2.c Aromatic/amide H refined with riding coordinates:
 C3(H3), C1(H1A), C16(H16), C2(H2), C15(H15)
2.d Idealised Me refined as rotating group:
 C19(H19A,H19B,H19C), C20(H20A,H20B,H20C), C18(H18A,H18B,H18C)
;
_olex2_submission_special_instructions 'No special instructions were received'

loop_
_space_group_symop_operation_xyz
'x, y, z'
'-x, -y, z+1/2'
'x+1/2, -y+1/2, z'
'-x+1/2, y+1/2, z+1/2'

loop_
_atom_site_label
_atom_site_type_symbol
_atom_site_fract_x
_atom_site_fract_y
_atom_site_fract_z
_atom_site_U_iso_or_equiv
_atom_site_adp_type
_atom_site_occupancy
_atom_site_site_symmetry_order
_atom_site_calc_flag
_atom_site_refinement_flags_posn
_atom_site_refinement_flags_adp
_atom_site_refinement_flags_occupancy
_atom_site_disorder_assembly
_atom_site_disorder_group
O1 O 0.4968(2) 0.51780(16) 0.58157(17) 0.0167(5) Uani 1 1 d . . . . .
H1 H 0.476(4) 0.560(3) 0.626(3) 0.020 Uiso 1 1 d . U . . .
C3 C 0.3828(3) 0.3956(2) 0.3349(2) 0.0158(7) Uani 1 1 d . . . . .
H3 H 0.292216 0.422025 0.316680 0.019 Uiso 1 1 calc R U . . .
C21 C 0.1151(3) 0.5126(2) 0.4710(2) 0.0159(7) Uani 1 1 d . . . . .
H21A H 0.112378 0.582789 0.456238 0.019 Uiso 1 1 calc R U . . .
H21B H 0.126277 0.478529 0.402125 0.019 Uiso 1 1 calc R U . . .
C4 C 0.4567(3) 0.4325(2) 0.4228(2) 0.0142(6) Uani 1 1 d . . . . .
C9 C -0.0242(3) 0.3736(2) 0.5465(2) 0.0180(7) Uani 1 1 d . . . . .
H9A H -0.012151 0.337132 0.479177 0.022 Uiso 1 1 calc R U . . .
H9B H -0.115948 0.353933 0.579448 0.022 Uiso 1 1 calc R U . . .
C1 C 0.5715(3) 0.2834(2) 0.2965(2) 0.0181(7) Uani 1 1 d . . . . .
H1A H 0.609793 0.232619 0.254309 0.022 Uiso 1 1 calc R U . . .
C16 C 0.5906(3) 0.3930(2) 0.4443(3) 0.0165(7) Uani 1 1 d . . . . .
H16 H 0.643909 0.416378 0.503426 0.020 Uiso 1 1 calc R U . . .
C5 C 0.3986(3) 0.5148(2) 0.4930(2) 0.0148(6) Uani 1 1 d . . . . .
C7 C 0.2414(3) 0.3807(2) 0.5702(3) 0.0167(7) Uani 1 1 d . . . . .
H7A H 0.255455 0.342957 0.503960 0.020 Uiso 1 1 calc R U . . .
H7B H 0.321344 0.365422 0.619230 0.020 Uiso 1 1 calc R U . . .
C8 C 0.0996(3) 0.3508(2) 0.6224(2) 0.0174(7) Uani 1 1 d . . . . .
H8 H 0.101256 0.279995 0.637518 0.021 Uiso 1 1 calc R U . . .
C2 C 0.4385(3) 0.3215(2) 0.2738(2) 0.0177(7) Uani 1 1 d . . . . .
H2 H 0.384800 0.296589 0.215676 0.021 Uiso 1 1 calc R U . . .
C15 C 0.6479(3) 0.3201(2) 0.3815(2) 0.0181(7) Uani 1 1 d . . . . .
H15 H 0.740396 0.295324 0.397079 0.022 Uiso 1 1 calc R U . . .
C10 C 0.0786(4) 0.4060(2) 0.7267(3) 0.0198(7) Uani 1 1 d . . . . .
H10A H 0.157567 0.391083 0.776691 0.024 Uiso 1 1 calc R U . . .
H10B H -0.012699 0.386616 0.760535 0.024 Uiso 1 1 calc R U . . .
C6 C 0.2447(3) 0.4899(2) 0.5432(2) 0.0142(7) Uani 1 1 d . . . . .
C14 C 0.2191(4) 0.5430(2) 0.6503(2) 0.0172(7) Uani 1 1 d . . . . .
H14A H 0.298386 0.527888 0.699962 0.021 Uiso 1 1 calc R U . . .
H14B H 0.219430 0.613487 0.637611 0.021 Uiso 1 1 calc R U . . .
C11 C -0.0260(3) 0.4819(2) 0.5233(2) 0.0182(7) Uani 1 1 d . . . . .
H11 H -0.106937 0.496693 0.473655 0.022 Uiso 1 1 calc R U . . .
C13 C 0.0766(4) 0.5140(2) 0.7021(3) 0.0201(7) Uani 1 1 d . . . . .
H13 H 0.064091 0.550794 0.770125 0.024 Uiso 1 1 calc R U . . .
C17 C 0.4191(3) 0.6139(2) 0.4293(3) 0.0167(7) Uani 1 1 d . . . . .
C12 C -0.0471(3) 0.5377(2) 0.6269(3) 0.0199(7) Uani 1 1 d . . . . .
H12A H -0.139137 0.519189 0.660335 0.024 Uiso 1 1 calc R U . . .
H12B H -0.049334 0.607832 0.612217 0.024 Uiso 1 1 calc R U . . .
C19 C 0.3482(4) 0.6174(2) 0.3185(2) 0.0201(7) Uani 1 1 d . . . . .
H19A H 0.396070 0.571528 0.270878 0.030 Uiso 1 1 calc R U . . .
H19B H 0.356579 0.682667 0.289178 0.030 Uiso 1 1 calc R U . . .
H19C H 0.246899 0.600123 0.325007 0.030 Uiso 1 1 calc R U . . .
C20 C 0.5799(4) 0.6288(2) 0.4093(3) 0.0236(8) Uani 1 1 d . . . . .
H20A H 0.630191 0.632878 0.477790 0.035 Uiso 1 1 calc R U . . .
H20B H 0.594473 0.688790 0.369288 0.035 Uiso 1 1 calc R U . . .
H20C H 0.617578 0.574373 0.368104 0.035 Uiso 1 1 calc R U . . .
C18 C 0.3671(4) 0.7018(2) 0.4926(3) 0.0224(7) Uani 1 1 d . . . . .
H18A H 0.262619 0.699882 0.498509 0.034 Uiso 1 1 calc R U . . .
H18B H 0.396103 0.760966 0.455689 0.034 Uiso 1 1 calc R U . . .
H18C H 0.409485 0.700692 0.564147 0.034 Uiso 1 1 calc R U . . .

loop_
_atom_site_aniso_label
_atom_site_aniso_U_11
_atom_site_aniso_U_22
_atom_site_aniso_U_33
_atom_site_aniso_U_23
_atom_site_aniso_U_13
_atom_site_aniso_U_12
O1 0.0161(11) 0.0174(10) 0.0166(11) -0.0039(10) -0.0035(9) 0.0006(10)
C3 0.0131(15) 0.0171(16) 0.0171(16) 0.0025(14) -0.0002(13) -0.0008(13)
C21 0.0161(16) 0.0179(15) 0.0137(16) 0.0003(13) 0.0002(12) 0.0005(13)
C4 0.0145(15) 0.0135(14) 0.0147(15) 0.0028(13) 0.0038(13) -0.0027(12)
C9 0.0173(16) 0.0212(16) 0.0156(16) -0.0028(14) 0.0022(13) -0.0024(14)
C1 0.0215(17) 0.0159(16) 0.0168(16) 0.0003(13) 0.0079(14) 0.0012(14)
C16 0.0173(16) 0.0156(15) 0.0165(16) 0.0012(13) 0.0011(13) -0.0016(13)
C5 0.0150(15) 0.0150(14) 0.0143(15) -0.0010(14) -0.0045(13) -0.0004(13)
C7 0.0169(16) 0.0170(15) 0.0162(17) 0.0003(13) -0.0009(13) 0.0003(14)
C8 0.0186(16) 0.0146(15) 0.0191(16) 0.0026(14) 0.0018(14) -0.0004(13)
C2 0.0200(17) 0.0184(16) 0.0147(15) -0.0005(14) 0.0031(14) -0.0057(14)
C15 0.0157(16) 0.0161(16) 0.0225(17) 0.0054(14) 0.0025(14) 0.0017(14)
C10 0.0181(16) 0.0255(17) 0.0159(16) 0.0040(15) 0.0008(14) -0.0014(14)
C6 0.0154(16) 0.0140(15) 0.0133(15) 0.0004(13) 0.0002(12) 0.0008(12)
C14 0.0193(16) 0.0170(16) 0.0153(16) -0.0025(14) -0.0005(13) -0.0003(14)
C11 0.0136(16) 0.0233(17) 0.0176(17) 0.0000(14) -0.0011(13) 0.0018(14)
C13 0.0236(17) 0.0204(16) 0.0162(17) -0.0040(15) 0.0054(14) 0.0017(14)
C17 0.0182(16) 0.0153(15) 0.0167(16) 0.0013(14) -0.0004(13) -0.0005(13)
C12 0.0172(16) 0.0216(17) 0.0210(17) 0.0009(15) 0.0048(14) 0.0032(14)
C19 0.0238(17) 0.0172(16) 0.0192(17) 0.0044(14) 0.0012(14) -0.0017(14)
C20 0.0199(17) 0.0187(16) 0.032(2) 0.0043(15) 0.0033(15) -0.0043(14)
C18 0.0280(18) 0.0158(16) 0.0234(17) 0.0018(15) -0.0010(15) -0.0016(14)

loop_
_atom_type_symbol
_atom_type_description
_atom_type_scat_dispersion_real
_atom_type_scat_dispersion_imag
_atom_type_scat_source
C C 0.0033 0.0016 'International Tables Vol C Tables 4.2.6.8 and 6.1.1.4'
H H 0.0000 0.0000 'International Tables Vol C Tables 4.2.6.8 and 6.1.1.4'
O O 0.0106 0.0060 'International Tables Vol C Tables 4.2.6.8 and 6.1.1.4'

loop_
_geom_angle_atom_site_label_1
_geom_angle_atom_site_label_2
_geom_angle_atom_site_label_3
_geom_angle
_geom_angle_site_symmetry_1
_geom_angle_site_symmetry_3
_geom_angle_publ_flag
C5 O1 H1 113(2) . . ?
C4 C3 H3 119.3 . . ?
C2 C3 H3 119.3 . . ?
C2 C3 C4 121.5(3) . . ?
H21A C21 H21B 108.0 . . ?
C6 C21 H21A 109.3 . . ?
C6 C21 H21B 109.3 . . ?
C11 C21 H21A 109.3 . . ?
C11 C21 H21B 109.3 . . ?
C11 C21 C6 111.6(2) . . ?
C3 C4 C5 123.2(3) . . ?
C16 C4 C3 116.9(3) . . ?
C16 C4 C5 119.8(3) . . ?
H9A C9 H9B 108.3 . . ?
C8 C9 H9A 109.8 . . ?
C8 C9 H9B 109.8 . . ?
C11 C9 H9A 109.8 . . ?
C11 C9 H9B 109.8 . . ?
C11 C9 C8 109.2(3) . . ?
C2 C1 H1A 120.5 . . ?
C15 C1 H1A 120.5 . . ?
C15 C1 C2 119.0(3) . . ?
C4 C16 H16 119.2 . . ?
C15 C16 C4 121.6(3) . . ?
C15 C16 H16 119.2 . . ?
O1 C5 C4 103.7(2) . . ?
O1 C5 C6 106.0(2) . . ?
O1 C5 C17 106.5(2) . . ?
C4 C5 C6 112.4(2) . . ?
C4 C5 C17 108.0(2) . . ?
C17 C5 C6 119.1(2) . . ?
H7A C7 H7B 107.9 . . ?
C8 C7 H7A 109.2 . . ?
C8 C7 H7B 109.2 . . ?
C8 C7 C6 111.9(3) . . ?
C6 C7 H7A 109.2 . . ?
C6 C7 H7B 109.2 . . ?
C9 C8 C7 109.4(3) . . ?
C9 C8 H8 109.4 . . ?
C7 C8 H8 109.4 . . ?
C10 C8 C9 109.4(3) . . ?
C10 C8 C7 109.9(3) . . ?
C10 C8 H8 109.4 . . ?
C3 C2 H2 119.7 . . ?
C1 C2 C3 120.6(3) . . ?
C1 C2 H2 119.7 . . ?
C1 C15 C16 120.4(3) . . ?
C1 C15 H15 119.8 . . ?
C16 C15 H15 119.8 . . ?
C8 C10 H10A 110.0 . . ?
C8 C10 H10B 110.0 . . ?
C8 C10 C13 108.6(3) . . ?
H10A C10 H10B 108.3 . . ?
C13 C10 H10A 110.0 . . ?
C13 C10 H10B 110.0 . . ?
C21 C6 C5 115.4(2) . . ?
C21 C6 C7 108.2(2) . . ?
C21 C6 C14 106.8(2) . . ?
C7 C6 C5 108.2(2) . . ?
C14 C6 C5 112.0(2) . . ?
C14 C6 C7 105.7(2) . . ?
C6 C14 H14A 109.2 . . ?
C6 C14 H14B 109.2 . . ?
H14A C14 H14B 107.9 . . ?
C13 C14 C6 112.1(3) . . ?
C13 C14 H14A 109.2 . . ?
C13 C14 H14B 109.2 . . ?
C21 C11 H11 109.2 . . ?
C9 C11 C21 110.1(3) . . ?
C9 C11 H11 109.2 . . ?
C12 C11 C21 109.5(3) . . ?
C12 C11 C9 109.7(3) . . ?
C12 C11 H11 109.2 . . ?
C10 C13 C14 109.3(3) . . ?
C10 C13 H13 109.2 . . ?
C14 C13 H13 109.2 . . ?
C12 C13 C10 110.1(3) . . ?
C12 C13 C14 109.9(3) . . ?
C12 C13 H13 109.2 . . ?
C19 C17 C5 115.2(3) . . ?
C20 C17 C5 108.3(2) . . ?
C20 C17 C19 105.6(3) . . ?
C18 C17 C5 112.7(3) . . ?
C18 C17 C19 107.8(3) . . ?
C18 C17 C20 106.7(3) . . ?
C11 C12 C13 108.6(3) . . ?
C11 C12 H12A 110.0 . . ?
C11 C12 H12B 110.0 . . ?
C13 C12 H12A 110.0 . . ?
C13 C12 H12B 110.0 . . ?
H12A C12 H12B 108.3 . . ?
C17 C19 H19A 109.5 . . ?
C17 C19 H19B 109.5 . . ?
C17 C19 H19C 109.5 . . ?
H19A C19 H19B 109.5 . . ?
H19A C19 H19C 109.5 . . ?
H19B C19 H19C 109.5 . . ?
C17 C20 H20A 109.5 . . ?
C17 C20 H20B 109.5 . . ?
C17 C20 H20C 109.5 . . ?
H20A C20 H20B 109.5 . . ?
H20A C20 H20C 109.5 . . ?
H20B C20 H20C 109.5 . . ?
C17 C18 H18A 109.5 . . ?
C17 C18 H18B 109.5 . . ?
C17 C18 H18C 109.5 . . ?
H18A C18 H18B 109.5 . . ?
H18A C18 H18C 109.5 . . ?
H18B C18 H18C 109.5 . . ?

loop_
_geom_bond_atom_site_label_1
_geom_bond_atom_site_label_2
_geom_bond_distance
_geom_bond_site_symmetry_2
_geom_bond_publ_flag
O1 H1 0.84(4) . ?
O1 C5 1.440(4) . ?
C3 H3 0.9500 . ?
C3 C4 1.397(4) . ?
C3 C2 1.383(5) . ?
C21 H21A 0.9900 . ?
C21 H21B 0.9900 . ?
C21 C6 1.544(4) . ?
C21 C11 1.533(4) . ?
C4 C16 1.392(4) . ?
C4 C5 1.539(4) . ?
C9 H9A 0.9900 . ?
C9 H9B 0.9900 . ?
C9 C8 1.530(4) . ?
C9 C11 1.530(4) . ?
C1 H1A 0.9500 . ?
C1 C2 1.380(5) . ?
C1 C15 1.379(4) . ?
C16 H16 0.9500 . ?
C16 C15 1.389(4) . ?
C5 C6 1.607(4) . ?
C5 C17 1.600(4) . ?
C7 H7A 0.9900 . ?
C7 H7B 0.9900 . ?
C7 C8 1.535(4) . ?
C7 C6 1.551(4) . ?
C8 H8 1.0000 . ?
C8 C10 1.527(5) . ?
C2 H2 0.9500 . ?
C15 H15 0.9500 . ?
C10 H10A 0.9900 . ?
C10 H10B 0.9900 . ?
C10 C13 1.529(5) . ?
C6 C14 1.550(4) . ?
C14 H14A 0.9900 . ?
C14 H14B 0.9900 . ?
C14 C13 1.535(5) . ?
C11 H11 1.0000 . ?
C11 C12 1.525(5) . ?
C13 H13 1.0000 . ?
C13 C12 1.527(5) . ?
C17 C19 1.539(5) . ?
C17 C20 1.538(5) . ?
C17 C18 1.532(4) . ?
C12 H12A 0.9900 . ?
C12 H12B 0.9900 . ?
C19 H19A 0.9800 . ?
C19 H19B 0.9800 . ?
C19 H19C 0.9800 . ?
C20 H20A 0.9800 . ?
C20 H20B 0.9800 . ?
C20 H20C 0.9800 . ?
C18 H18A 0.9800 . ?
C18 H18B 0.9800 . ?
C18 H18C 0.9800 . ?

loop_
_geom_torsion_atom_site_label_1
_geom_torsion_atom_site_label_2
_geom_torsion_atom_site_label_3
_geom_torsion_atom_site_label_4
_geom_torsion
_geom_torsion_site_symmetry_1
_geom_torsion_site_symmetry_2
_geom_torsion_site_symmetry_3
_geom_torsion_site_symmetry_4
_geom_torsion_publ_flag
O1 C5 C6 C21 162.2(2) . . . . ?
O1 C5 C6 C7 -76.5(3) . . . . ?
O1 C5 C6 C14 39.7(3) . . . . ?
O1 C5 C17 C19 167.6(3) . . . . ?
O1 C5 C17 C20 49.7(3) . . . . ?
O1 C5 C17 C18 -68.1(3) . . . . ?
C3 C4 C16 C15 -0.1(4) . . . . ?
C3 C4 C5 O1 171.0(3) . . . . ?
C3 C4 C5 C6 57.0(4) . . . . ?
C3 C4 C5 C17 -76.3(3) . . . . ?
C21 C6 C14 C13 56.6(3) . . . . ?
C21 C11 C12 C13 -60.8(3) . . . . ?
C4 C3 C2 C1 -1.7(5) . . . . ?
C4 C16 C15 C1 -1.3(4) . . . . ?
C4 C5 C6 C21 -85.2(3) . . . . ?
C4 C5 C6 C7 36.2(3) . . . . ?
C4 C5 C6 C14 152.3(3) . . . . ?
C4 C5 C17 C19 56.7(3) . . . . ?
C4 C5 C17 C20 -61.2(3) . . . . ?
C4 C5 C17 C18 -179.0(3) . . . . ?
C9 C8 C10 C13 -60.3(3) . . . . ?
C9 C11 C12 C13 60.1(3) . . . . ?
C16 C4 C5 O1 -10.5(4) . . . . ?
C16 C4 C5 C6 -124.5(3) . . . . ?
C16 C4 C5 C17 102.2(3) . . . . ?
C5 C4 C16 C15 -178.7(3) . . . . ?
C5 C6 C14 C13 -176.1(2) . . . . ?
C7 C8 C10 C13 59.8(3) . . . . ?
C7 C6 C14 C13 -58.5(3) . . . . ?
C8 C9 C11 C21 60.2(3) . . . . ?
C8 C9 C11 C12 -60.4(3) . . . . ?
C8 C7 C6 C21 -56.3(3) . . . . ?
C8 C7 C6 C5 178.0(2) . . . . ?
C8 C7 C6 C14 57.8(3) . . . . ?
C8 C10 C13 C14 -59.9(3) . . . . ?
C8 C10 C13 C12 60.9(3) . . . . ?
C2 C3 C4 C16 1.6(4) . . . . ?
C2 C3 C4 C5 -179.9(3) . . . . ?
C2 C1 C15 C16 1.2(4) . . . . ?
C15 C1 C2 C3 0.3(4) . . . . ?
C10 C13 C12 C11 -60.7(3) . . . . ?
C6 C21 C11 C9 -59.1(3) . . . . ?
C6 C21 C11 C12 61.6(3) . . . . ?
C6 C5 C17 C19 -72.9(4) . . . . ?
C6 C5 C17 C20 169.2(3) . . . . ?
C6 C5 C17 C18 51.4(4) . . . . ?
C6 C7 C8 C9 59.4(3) . . . . ?
C6 C7 C8 C10 -60.8(3) . . . . ?
C6 C14 C13 C10 61.6(3) . . . . ?
C6 C14 C13 C12 -59.4(3) . . . . ?
C14 C13 C12 C11 59.8(3) . . . . ?
C11 C21 C6 C5 177.2(2) . . . . ?
C11 C21 C6 C7 55.8(3) . . . . ?
C11 C21 C6 C14 -57.6(3) . . . . ?
C11 C9 C8 C7 -60.0(3) . . . . ?
C11 C9 C8 C10 60.5(3) . . . . ?
C17 C5 C6 C21 42.4(4) . . . . ?
C17 C5 C6 C7 163.8(3) . . . . ?
C17 C5 C6 C14 -80.1(3) . . . . ?
